data_7227280
loop_
_publ_author_name
'Ye, Yingxiang'
'Wu, Xiuzhen'
'Yao, Zizhu'
'Wu, Ling'
'Cai, Zetao'
'Wang, Lihua'
'Ma, Xiuling'
'Chen, Qian-Huo'
'Zhang, Zhangjing'
'Xiang, Shengchang'

_publ_section_title
;
 Metal--organic frameworks with a large breathing effect to host hydroxyl
 compounds for high anhydrous proton conductivity over a wide temperature
 range from subzero to 125 \^A\%C
;
_journal_issue 11
_journal_name_full 'J. Mater. Chem. A'
_journal_page_first 4062
_journal_page_last 4070
_journal_paper_doi 10.1039/c5ta10765b
_journal_volume 4
_journal_year 2016
_chemical_formula_moiety 'C10 H6 N3 O4 Zn1.5'
_chemical_formula_sum 'C10 H6 N3 O4 Zn1.5'
_chemical_formula_weight 330.23
_chemical_name_systematic
;
 ?
;
_space_group_crystal_system triclinic
_space_group_IT_number 2
_space_group_name_Hall '-P 1'
_space_group_name_H-M_alt 'P -1'
_symmetry_space_group_name_Hall '-P 1'
_symmetry_space_group_name_H-M 'P -1'
_atom_sites_solution_hydrogens geom
_atom_sites_solution_primary direct
_audit_creation_date 2015-09-29
_audit_creation_method
;
Olex2 1.2
(compiled 2015.01.26 svn.r3150 for OlexSys, GUI svn.r4998)
;
_audit_update_record
;
2015-12-12 deposited with the CCDC.
2016-02-16 downloaded from the CCDC.
;
_cell_angle_alpha 112.294(16)
_cell_angle_beta 99.494(9)
_cell_angle_gamma 99.046(9)
_cell_formula_units_Z 2
_cell_length_a 9.2142(6)
_cell_length_b 11.1531(19)
_cell_length_c 11.3582(19)
_cell_measurement_reflns_used 1538
_cell_measurement_temperature 293(2)
_cell_measurement_theta_max 72.0280
_cell_measurement_theta_min 4.3110
_cell_volume 1033.8(3)
_computing_molecular_graphics 'Olex2 (Dolomanov et al., 2009)'
_computing_publication_material 'Olex2 (Dolomanov et al., 2009)'
_computing_structure_refinement 'ShelXL (Sheldrick, 2008)'
_computing_structure_solution 'SIR2004 (Burla et al., 2007)'
_diffrn_ambient_temperature 293(2)
_diffrn_measured_fraction_theta_full 0.992
_diffrn_measured_fraction_theta_max 0.959
_diffrn_measurement_device_type 'SuperNova, Dual, Cu at zero, Atlas'
_diffrn_measurement_method '\w scans'
_diffrn_radiation_type CuK\a
_diffrn_radiation_wavelength 1.54184
_diffrn_reflns_av_R_equivalents 0.0792
_diffrn_reflns_av_unetI/netI 0.1156
_diffrn_reflns_Laue_measured_fraction_full 0.992
_diffrn_reflns_Laue_measured_fraction_max 0.959
_diffrn_reflns_limit_h_max 11
_diffrn_reflns_limit_h_min -11
_diffrn_reflns_limit_k_max 13
_diffrn_reflns_limit_k_min -13
_diffrn_reflns_limit_l_max 10
_diffrn_reflns_limit_l_min -13
_diffrn_reflns_number 9456
_diffrn_reflns_point_group_measured_fraction_full 0.992
_diffrn_reflns_point_group_measured_fraction_max 0.959
_diffrn_reflns_theta_full 67.684
_diffrn_reflns_theta_max 74.440
_diffrn_reflns_theta_min 4.340
_exptl_absorpt_coefficient_mu 2.336
_exptl_crystal_colour colourless
_exptl_crystal_density_diffrn 1.061
_exptl_crystal_description block
_exptl_crystal_F_000 328
_exptl_crystal_size_max 0.2
_exptl_crystal_size_mid 0.15
_exptl_crystal_size_min 0.1
_refine_diff_density_max 2.556
_refine_diff_density_min -0.896
_refine_diff_density_rms 0.141
_refine_ls_extinction_coef .
_refine_ls_extinction_method none
_refine_ls_goodness_of_fit_ref 1.017
_refine_ls_hydrogen_treatment constr
_refine_ls_matrix_type full
_refine_ls_number_parameters 169
_refine_ls_number_reflns 4047
_refine_ls_number_restraints 0
_refine_ls_restrained_S_all 1.017
_refine_ls_R_factor_all 0.1124
_refine_ls_R_factor_gt 0.0835
_refine_ls_shift/su_max 0.000
_refine_ls_shift/su_mean 0.000
_refine_ls_structure_factor_coef Fsqd
_refine_ls_weighting_details
;
 w=1/[\s^2^(Fo^2^)+(0.1014P)^2^]
 where P=(Fo^2^+2Fc^2^)/3
;
_refine_ls_weighting_scheme calc
_refine_ls_wR_factor_gt 0.1996
_refine_ls_wR_factor_ref 0.2213
_reflns_Friedel_coverage 0.000
_reflns_Friedel_fraction_full .
_reflns_Friedel_fraction_max .
_reflns_number_gt 2582
_reflns_number_total 4047
_reflns_threshold_expression 'I > 2\s(I)'
_cod_data_source_file c5ta10765b2.cif
_cod_data_source_block FJU-31-Ch
_cod_original_formula_sum 'C10 H6 N3 O4 Zn1.50'
_cod_database_code 7227280
_shelxl_version_number 2013-2
_shelx_space_group_comment
;
The symmetry employed for this shelxl refinement is uniquely defined
by the following loop, which should always be used as a source of
symmetry information in preference to the above space-group names.
They are only intended as comments.
;
_shelx_estimated_absorpt_t_max 0.800
_shelx_estimated_absorpt_t_min 0.652
_olex2_refinement_description
;
1. Fixed Uiso
 At 1.2 times of:
  All C(H) groups
2.a Aromatic/amide H refined with riding coordinates:
 C7(H7), C3(H3), C4(H4), C8(H8), C10(H10), C9(H9)
;
_olex2_submission_special_instructions 'No special instructions were received'

loop_
_space_group_symop_operation_xyz
'x, y, z'
'-x, -y, -z'

loop_
_atom_site_label
_atom_site_type_symbol
_atom_site_fract_x
_atom_site_fract_y
_atom_site_fract_z
_atom_site_U_iso_or_equiv
_atom_site_adp_type
_atom_site_occupancy
_atom_site_site_symmetry_order
_atom_site_calc_flag
_atom_site_refinement_flags_posn
_atom_site_refinement_flags_adp
_atom_site_refinement_flags_occupancy
_atom_site_disorder_assembly
_atom_site_disorder_group
Zn2 Zn 0.18384(8) 0.61180(10) 0.11164(8) 0.0407(3) Uani 1 1 d . . . . .
Zn1 Zn 0.5000 0.5000 0.0000 0.0380(3) Uani 1 2 d S T P . .
O4 O 0.2805(6) 0.5946(7) 0.2657(5) 0.0655(16) Uani 1 1 d . . . . .
O2 O 0.2680(6) 0.7736(6) 0.0949(6) 0.0629(15) Uani 1 1 d . . . . .
N2 N 0.8443(5) 0.5505(6) 0.0537(5) 0.0369(11) Uani 1 1 d . . . . .
C7 C 0.5639(9) 0.4561(12) 0.3949(8) 0.076(3) Uani 1 1 d . . . . .
H7 H 0.6073 0.4264 0.3239 0.091 Uiso 1 1 calc R . . . .
O1 O 0.4607(7) 0.6908(7) 0.0429(7) 0.0741(17) Uani 1 1 d . . . . .
O3 O 0.4588(6) 0.5033(8) 0.1752(5) 0.0724(19) Uani 1 1 d . . . . .
C3 C 0.5669(10) 0.8937(10) -0.0314(11) 0.071(3) Uani 1 1 d . . . . .
H3 H 0.6115 0.8215 -0.0535 0.086 Uiso 1 1 calc R . . . .
N3 N 0.7302(6) 0.5959(7) 0.1010(6) 0.0484(14) Uani 1 1 d . . . . .
C4 C 0.3799(10) 0.9986(10) 0.0571(11) 0.077(3) Uani 1 1 d . . . . .
H4 H 0.2978 0.9975 0.0950 0.093 Uiso 1 1 calc R . . . .
C8 C 0.3853(10) 0.5660(13) 0.4948(9) 0.079(3) Uani 1 1 d . . . . .
H8 H 0.3083 0.6104 0.4919 0.095 Uiso 1 1 calc R . . . .
N1 N -0.0240(5) 0.6328(7) 0.1386(5) 0.0487(14) Uani 1 1 d . . . . .
C6 C 0.4493(7) 0.5220(9) 0.3898(7) 0.0538(19) Uani 1 1 d . . . . .
C2 C 0.4465(7) 0.8932(8) 0.0274(8) 0.0517(17) Uani 1 1 d . . . . .
C1 C 0.3898(8) 0.7754(8) 0.0577(8) 0.0547(18) Uani 1 1 d . . . . .
C5 C 0.3936(7) 0.5431(8) 0.2672(6) 0.0489(17) Uani 1 1 d . . . . .
C10 C -0.0616(10) 0.7221(11) 0.2353(9) 0.086(4) Uani 1 1 d . . . . .
H10 H 0.0063 0.7892 0.3098 0.104 Uiso 1 1 calc R . . . .
C9 C 0.7888(10) 0.7020(11) 0.2106(9) 0.082(3) Uani 1 1 d . . . . .
H9 H 0.7348 0.7546 0.2625 0.099 Uiso 1 1 calc R . . . .

loop_
_atom_site_aniso_label
_atom_site_aniso_U_11
_atom_site_aniso_U_22
_atom_site_aniso_U_33
_atom_site_aniso_U_23
_atom_site_aniso_U_13
_atom_site_aniso_U_12
Zn2 0.0214(4) 0.0619(6) 0.0500(5) 0.0346(4) 0.0105(3) 0.0099(3)
Zn1 0.0206(5) 0.0603(8) 0.0464(6) 0.0342(6) 0.0119(4) 0.0112(5)
O4 0.053(3) 0.112(5) 0.055(3) 0.054(3) 0.015(2) 0.034(3)
O2 0.050(3) 0.068(4) 0.094(4) 0.054(3) 0.032(3) 0.012(3)
N2 0.0198(19) 0.056(3) 0.045(3) 0.029(2) 0.0113(17) 0.0114(19)
C7 0.055(4) 0.154(10) 0.061(5) 0.068(6) 0.033(3) 0.060(5)
O1 0.050(3) 0.061(4) 0.125(5) 0.050(4) 0.025(3) 0.019(3)
O3 0.048(3) 0.137(6) 0.061(3) 0.063(4) 0.023(2) 0.034(3)
C3 0.054(4) 0.063(6) 0.127(8) 0.055(6) 0.047(5) 0.027(4)
N3 0.027(2) 0.070(4) 0.054(3) 0.027(3) 0.017(2) 0.018(2)
C4 0.058(5) 0.077(7) 0.131(8) 0.061(6) 0.059(5) 0.026(4)
C8 0.063(5) 0.146(10) 0.065(5) 0.062(6) 0.031(4) 0.064(6)
N1 0.022(2) 0.063(4) 0.052(3) 0.020(3) 0.003(2) 0.002(2)
C6 0.036(3) 0.097(6) 0.049(4) 0.048(4) 0.014(3) 0.022(3)
C2 0.037(3) 0.061(5) 0.077(5) 0.045(4) 0.023(3) 0.012(3)
C1 0.038(3) 0.059(5) 0.075(5) 0.040(4) 0.010(3) 0.004(3)
C5 0.031(3) 0.081(5) 0.044(3) 0.037(4) 0.011(2) 0.007(3)
C10 0.055(5) 0.091(8) 0.061(5) -0.020(5) 0.012(4) 0.008(5)
C9 0.051(4) 0.079(7) 0.071(6) -0.018(5) 0.022(4) 0.011(4)

loop_
_atom_type_symbol
_atom_type_description
_atom_type_scat_dispersion_real
_atom_type_scat_dispersion_imag
_atom_type_scat_source
C C 0.0181 0.0091 'International Tables Vol C Tables 4.2.6.8 and 6.1.1.4'
H H 0.0000 0.0000 'International Tables Vol C Tables 4.2.6.8 and 6.1.1.4'
N N 0.0311 0.0180 'International Tables Vol C Tables 4.2.6.8 and 6.1.1.4'
O O 0.0492 0.0322 'International Tables Vol C Tables 4.2.6.8 and 6.1.1.4'
Zn Zn -1.5491 0.6778 'International Tables Vol C Tables 4.2.6.8 and 6.1.1.4'

loop_
_geom_angle_atom_site_label_1
_geom_angle_atom_site_label_2
_geom_angle_atom_site_label_3
_geom_angle
_geom_angle_site_symmetry_1
_geom_angle_site_symmetry_3
O4 Zn2 O2 115.8(3) . .
O4 Zn2 N2 113.2(3) . 2_665
O4 Zn2 N1 103.9(2) . .
O2 Zn2 N2 111.7(2) . 2_665
O2 Zn2 N1 103.2(3) . .
N2 Zn2 N1 107.9(2) 2_665 .
O1 Zn1 O1 180.0 2_665 .
O1 Zn1 N3 87.5(3) 2_665 2_665
O1 Zn1 N3 92.5(3) . 2_665
O1 Zn1 N3 87.5(3) . .
O1 Zn1 N3 92.5(3) 2_665 .
O3 Zn1 O1 88.0(3) 2_665 .
O3 Zn1 O1 92.0(3) 2_665 2_665
O3 Zn1 O1 88.0(3) . 2_665
O3 Zn1 O1 92.0(3) . .
O3 Zn1 O3 180.0 . 2_665
O3 Zn1 N3 88.4(2) . .
O3 Zn1 N3 88.4(2) 2_665 2_665
O3 Zn1 N3 91.6(2) 2_665 .
O3 Zn1 N3 91.6(2) . 2_665
N3 Zn1 N3 180.0 2_665 .
C5 O4 Zn2 121.1(5) . .
C1 O2 Zn2 115.3(5) . .
N3 N2 Zn2 124.2(4) . 2_665
N3 N2 N1 107.7(6) . 1_655
N1 N2 Zn2 128.1(4) 1_655 2_665
C6 C7 C8 120.5(7) . 2_666
C1 O1 Zn1 158.1(6) . .
C5 O3 Zn1 150.1(6) . .
C4 C3 C2 119.8(8) 2_675 .
N2 N3 Zn1 121.6(5) . .
C9 N3 Zn1 130.4(5) . .
C9 N3 N2 108.0(6) . .
C2 C4 C3 120.6(7) . 2_675
C6 C8 C7 119.7(8) . 2_666
N2 N1 Zn2 123.9(5) 1_455 .
C10 N1 Zn2 129.7(5) . .
C10 N1 N2 106.4(6) . 1_455
C7 C6 C5 119.6(6) . .
C8 C6 C7 119.8(7) . .
C8 C6 C5 120.6(7) . .
C3 C2 C1 119.7(7) . .
C4 C2 C3 119.6(7) . .
C4 C2 C1 120.7(7) . .
O2 C1 C2 115.9(7) . .
O1 C1 O2 125.2(7) . .
O1 C1 C2 118.9(7) . .
O4 C5 C6 115.9(6) . .
O3 C5 O4 126.2(6) . .
O3 C5 C6 117.8(6) . .
N1 C10 C9 109.6(7) . 1_455
N3 C9 C10 108.3(7) . 1_655

loop_
_geom_bond_atom_site_label_1
_geom_bond_atom_site_label_2
_geom_bond_distance
_geom_bond_site_symmetry_2
Zn2 O4 1.920(5) .
Zn2 O2 1.939(5) .
Zn2 N2 1.996(6) 2_665
Zn2 N1 2.024(5) .
Zn1 O1 2.100(6) 2_665
Zn1 O1 2.100(6) .
Zn1 O3 2.075(5) .
Zn1 O3 2.075(5) 2_665
Zn1 N3 2.124(5) .
Zn1 N3 2.124(5) 2_665
O4 C5 1.267(9) .
O2 C1 1.262(9) .
N2 Zn2 1.996(6) 2_665
N2 N3 1.340(7) .
N2 N1 1.355(7) 1_655
C7 C8 1.388(11) 2_666
C7 C6 1.384(11) .
O1 C1 1.206(11) .
O3 C5 1.261(9) .
C3 C4 1.377(12) 2_675
C3 C2 1.386(10) .
N3 C9 1.305(10) .
C4 C3 1.377(12) 2_675
C4 C2 1.366(13) .
C8 C7 1.388(11) 2_666
C8 C6 1.374(11) .
N1 N2 1.355(7) 1_455
N1 C10 1.313(11) .
C6 C5 1.519(9) .
C2 C1 1.519(10) .
C10 C9 1.325(13) 1_455
C9 C10 1.325(13) 1_655
